data_4028515
loop_
_publ_author_name
'Jing Sun'
'Ya-Jing Xie'
'Chao-Guo Yan'

_publ_contact_author_address
;
      College of Chemistry & Chemical Engineering
      Yangzhou University
      Yangzhou 225002, 
      P.R. China
;
_publ_contact_author_email cgyan@yzu.edu.cn
_publ_contact_author_fax +86-514-87975590-8401
_publ_contact_author_name 'Chao-Guo Yan'
_publ_contact_author_phone +86-514-87975531
_publ_section_title
;
 Construction of Dispirocyclopentanebisoxindoles via Self-Domino
 Michael-Aldol Reactions of 3-Phenacylideneoxindoles
;
_journal_name_full 'Journal of Organic Chemistry'
_journal_page_first 8354
_journal_page_last 8365
_journal_paper_doi 10.1021/jo4010603
_journal_volume 78
_journal_year 2013
_chemical_formula_moiety 'C33 H24 Cl2 N2 O5'
_chemical_formula_sum 'C33 H24 Cl2 N2 O5'
_chemical_formula_weight 599.44
_chemical_name_systematic
; 
 ? 
;
_space_group_IT_number 14
_symmetry_cell_setting monoclinic
_symmetry_space_group_name_Hall '-P 2ybc'
_symmetry_space_group_name_H-M 'P 1 21/c 1'
_atom_sites_solution_hydrogens geom
_atom_sites_solution_primary direct
_atom_sites_solution_secondary difmap
_audit_creation_method SHELXL-97
_cell_angle_alpha 90.00
_cell_angle_beta 101.997(4)
_cell_angle_gamma 90.00
_cell_formula_units_Z 4
_cell_length_a 10.642(3)
_cell_length_b 14.408(4)
_cell_length_c 24.489(7)
_cell_measurement_reflns_used 2199
_cell_measurement_temperature 296(2)
_cell_measurement_theta_max 18.45
_cell_measurement_theta_min 2.21
_cell_volume 3672.9(18)
_computing_cell_refinement 'Bruker SMART'
_computing_data_collection 'Bruker SMART'
_computing_data_reduction 'Bruker SAINT'
_computing_molecular_graphics 'Bruker SHELXTL'
_computing_publication_material 'Bruker SHELXTL'
_computing_structure_refinement 'SHELXL-97 (Sheldrick, 1997)'
_computing_structure_solution 'SHELXS-97 (Sheldrick, 1990)'
_diffrn_ambient_temperature 296(2)
_diffrn_measured_fraction_theta_full 0.991
_diffrn_measured_fraction_theta_max 0.991
_diffrn_measurement_device_type 'CCD area detector'
_diffrn_measurement_method 'phi and omega scans'
_diffrn_radiation_monochromator graphite
_diffrn_radiation_source 'fine-focus sealed tube'
_diffrn_radiation_type MoK\a
_diffrn_radiation_wavelength 0.71073
_diffrn_reflns_av_R_equivalents 0.1068
_diffrn_reflns_av_sigmaI/netI 0.1174
_diffrn_reflns_limit_h_max 13
_diffrn_reflns_limit_h_min -12
_diffrn_reflns_limit_k_max 17
_diffrn_reflns_limit_k_min -18
_diffrn_reflns_limit_l_max 31
_diffrn_reflns_limit_l_min -31
_diffrn_reflns_number 31826
_diffrn_reflns_theta_full 27.62
_diffrn_reflns_theta_max 27.62
_diffrn_reflns_theta_min 1.65
_exptl_absorpt_coefficient_mu 0.213
_exptl_absorpt_correction_T_max 0.962
_exptl_absorpt_correction_T_min 0.936
_exptl_absorpt_correction_type multi-scan
_exptl_absorpt_process_details sadabs
_exptl_crystal_colour COLORLESS
_exptl_crystal_density_diffrn 1.084
_exptl_crystal_description BLOCK
_exptl_crystal_F_000 1240.0
_exptl_crystal_size_max 0.32
_exptl_crystal_size_mid 0.26
_exptl_crystal_size_min 0.18
_platon_squeeze_details ' '
_refine_diff_density_max 0.250
_refine_diff_density_min -0.267
_refine_diff_density_rms 0.054
_refine_ls_extinction_method none
_refine_ls_goodness_of_fit_ref 0.853
_refine_ls_hydrogen_treatment constr
_refine_ls_matrix_type full
_refine_ls_number_parameters 381
_refine_ls_number_reflns 8448
_refine_ls_number_restraints 0
_refine_ls_restrained_S_all 0.853
_refine_ls_R_factor_all 0.1238
_refine_ls_R_factor_gt 0.0621
_refine_ls_shift/su_max 0.000
_refine_ls_shift/su_mean 0.000
_refine_ls_structure_factor_coef Fsqd
_refine_ls_weighting_details 'calc w=1/[\s^2^(Fo^2^)+(0.0669P)^2^+0.0000P] where P=(Fo^2^+2Fc^2^)/3'
_refine_ls_weighting_scheme calc
_refine_ls_wR_factor_gt 0.1422
_refine_ls_wR_factor_ref 0.1624
_reflns_number_gt 3836
_reflns_number_total 8528
_reflns_threshold_expression >2sigma(I)
_cod_data_source_file jo4010603_si_001_02.cif
_cod_data_source_block 2l
_cod_original_sg_symbol_H-M 'P 21/c'
_cod_database_code 4028515

loop_
_symmetry_equiv_pos_as_xyz
'x, y, z'
'-x, y+1/2, -z+1/2'
'-x, -y, -z'
'x, -y-1/2, z-1/2'

loop_
_atom_site_label
_atom_site_type_symbol
_atom_site_fract_x
_atom_site_fract_y
_atom_site_fract_z
_atom_site_U_iso_or_equiv
_atom_site_adp_type
_atom_site_occupancy
_atom_site_symmetry_multiplicity
_atom_site_calc_flag
_atom_site_refinement_flags
C1 C 0.3686(2) 0.90162(19) 0.17549(11) 0.0365(6) Uani 1 1 d .
C2 C 0.2981(3) 0.97948(19) 0.18132(12) 0.0423(7) Uani 1 1 d .
H2 H 0.2134 0.9859 0.1621 0.051 Uiso 1 1 calc R
C3 C 0.3587(3) 1.0483(2) 0.21725(12) 0.0459(7) Uani 1 1 d .
C4 C 0.4818(3) 1.0389(2) 0.24797(13) 0.0566(9) Uani 1 1 d .
H4 H 0.5180 1.0854 0.2726 0.068 Uiso 1 1 calc R
C5 C 0.5502(3) 0.9612(2) 0.24211(13) 0.0600(9) Uani 1 1 d .
H5 H 0.6337 0.9540 0.2625 0.072 Uiso 1 1 calc R
C6 C 0.4936(3) 0.8931(2) 0.20544(12) 0.0424(7) Uani 1 1 d .
C7 C 0.4613(3) 0.7610(2) 0.15300(11) 0.0397(7) Uani 1 1 d .
C8 C 0.3357(2) 0.81700(18) 0.13816(11) 0.0347(6) Uani 1 1 d .
C9 C 0.2193(2) 0.75891(18) 0.14968(11) 0.0365(6) Uani 1 1 d .
H9 H 0.1582 0.8012 0.1617 0.044 Uiso 1 1 calc R
C10 C 0.2598(4) 0.7203(3) 0.24571(13) 0.0731(11) Uani 1 1 d .
H10A H 0.3288 0.7643 0.2551 0.110 Uiso 1 1 calc R
H10B H 0.2755 0.6688 0.2711 0.110 Uiso 1 1 calc R
H10C H 0.1803 0.7497 0.2484 0.110 Uiso 1 1 calc R
C11 C 0.1552(2) 0.71620(18) 0.09321(11) 0.0373(6) Uani 1 1 d .
C12 C 0.0189(3) 0.67750(18) 0.08977(11) 0.0383(7) Uani 1 1 d .
C13 C -0.0598(3) 0.7073(2) 0.12418(14) 0.0559(8) Uani 1 1 d .
H13 H -0.0305 0.7525 0.1509 0.067 Uiso 1 1 calc R
C14 C -0.1828(3) 0.6709(2) 0.11978(17) 0.0665(10) Uani 1 1 d .
H14 H -0.2357 0.6929 0.1428 0.080 Uiso 1 1 calc R
C15 C -0.2255(3) 0.6030(3) 0.08150(17) 0.0720(11) Uani 1 1 d .
H15 H -0.3072 0.5780 0.0786 0.086 Uiso 1 1 calc R
C16 C -0.1468(4) 0.5715(3) 0.04711(17) 0.0803(12) Uani 1 1 d .
H16 H -0.1759 0.5250 0.0212 0.096 Uiso 1 1 calc R
C17 C -0.0253(3) 0.6084(2) 0.05089(14) 0.0607(9) Uani 1 1 d .
H17 H 0.0268 0.5870 0.0274 0.073 Uiso 1 1 calc R
C18 C 0.2978(2) 0.83662(17) 0.07367(10) 0.0327(6) Uani 1 1 d .
H18 H 0.3519 0.7959 0.0562 0.039 Uiso 1 1 calc R
C19 C 0.3271(3) 0.9349(2) 0.05815(11) 0.0380(6) Uani 1 1 d .
C20 C 0.4646(3) 0.9643(2) 0.06910(11) 0.0407(7) Uani 1 1 d .
C21 C 0.4918(3) 1.0576(2) 0.08027(14) 0.0617(9) Uani 1 1 d .
H21 H 0.4253 1.0997 0.0799 0.074 Uiso 1 1 calc R
C22 C 0.6194(4) 1.0881(3) 0.09213(17) 0.0793(11) Uani 1 1 d .
H22 H 0.6379 1.1505 0.0995 0.095 Uiso 1 1 calc R
C23 C 0.7189(4) 1.0247(3) 0.09284(15) 0.0769(12) Uani 1 1 d .
H23 H 0.8040 1.0445 0.1007 0.092 Uiso 1 1 calc R
C24 C 0.6905(3) 0.9344(3) 0.08206(14) 0.0663(10) Uani 1 1 d .
H24 H 0.7569 0.8921 0.0828 0.080 Uiso 1 1 calc R
C25 C 0.5644(3) 0.9033(2) 0.06984(12) 0.0495(8) Uani 1 1 d .
H25 H 0.5472 0.8408 0.0621 0.059 Uiso 1 1 calc R
C26 C 0.1578(2) 0.80260(17) 0.05292(11) 0.0321(6) Uani 1 1 d .
C27 C 0.0525(2) 0.87500(18) 0.05948(12) 0.0365(6) Uani 1 1 d .
C28 C 0.0133(3) 0.83082(19) -0.03271(12) 0.0413(7) Uani 1 1 d .
C29 C -0.0380(3) 0.8267(2) -0.08931(13) 0.0535(8) Uani 1 1 d .
H29 H -0.1110 0.8607 -0.1048 0.064 Uiso 1 1 calc R
C30 C 0.0206(3) 0.7714(2) -0.12228(13) 0.0566(9) Uani 1 1 d .
H30 H -0.0134 0.7664 -0.1604 0.068 Uiso 1 1 calc R
C31 C 0.1324(3) 0.7223(2) -0.09803(12) 0.0454(7) Uani 1 1 d .
C32 C 0.1843(3) 0.72671(19) -0.04104(11) 0.0398(7) Uani 1 1 d .
H32 H 0.2577 0.6933 -0.0254 0.048 Uiso 1 1 calc R
C33 C 0.1240(2) 0.78198(18) -0.00835(11) 0.0342(6) Uani 1 1 d .
Cl1 Cl 0.27455(8) 1.15095(6) 0.22331(4) 0.0623(3) Uani 1 1 d .
Cl2 Cl 0.20908(9) 0.65398(7) -0.14005(3) 0.0692(3) Uani 1 1 d .
N1 N 0.5455(2) 0.80877(17) 0.19145(10) 0.0489(6) Uani 1 1 d .
H1 H 0.6220 0.7900 0.2058 0.059 Uiso 1 1 calc R
N2 N -0.0283(2) 0.88364(15) 0.00826(10) 0.0433(6) Uani 1 1 d .
H2A H -0.0964 0.9174 0.0020 0.052 Uiso 1 1 calc R
O1 O 0.48091(18) 0.68632(14) 0.13189(8) 0.0485(5) Uani 1 1 d .
O2 O 0.25224(18) 0.68792(13) 0.19013(8) 0.0458(5) Uani 1 1 d .
O3 O 0.22971(17) 0.64421(12) 0.07692(8) 0.0403(5) Uani 1 1 d .
H3 H 0.3048 0.6503 0.0931 0.060 Uiso 1 1 calc R
O4 O 0.24113(18) 0.98872(13) 0.03928(8) 0.0504(5) Uani 1 1 d .
O5 O 0.03789(17) 0.91414(13) 0.10182(9) 0.0465(5) Uani 1 1 d .

loop_
_atom_site_aniso_label
_atom_site_aniso_U_11
_atom_site_aniso_U_22
_atom_site_aniso_U_33
_atom_site_aniso_U_23
_atom_site_aniso_U_13
_atom_site_aniso_U_12
C1 0.0373(15) 0.0351(16) 0.0358(15) -0.0018(12) 0.0045(12) 0.0000(12)
C2 0.0398(16) 0.0367(16) 0.0472(17) -0.0080(13) 0.0017(13) -0.0008(13)
C3 0.0473(17) 0.0396(17) 0.0482(17) -0.0096(14) 0.0036(14) -0.0036(14)
C4 0.0537(19) 0.049(2) 0.060(2) -0.0206(16) -0.0044(16) -0.0042(16)
C5 0.0402(17) 0.064(2) 0.064(2) -0.0168(17) -0.0161(15) -0.0014(16)
C6 0.0365(15) 0.0429(18) 0.0438(16) -0.0024(13) -0.0006(13) -0.0011(13)
C7 0.0384(16) 0.0425(18) 0.0355(15) 0.0042(13) 0.0016(12) 0.0025(13)
C8 0.0325(14) 0.0315(15) 0.0380(15) 0.0011(12) 0.0027(11) 0.0034(11)
C9 0.0379(15) 0.0343(15) 0.0359(15) 0.0008(12) 0.0047(12) 0.0007(12)
C10 0.097(3) 0.086(3) 0.0378(18) 0.0055(18) 0.0165(18) -0.013(2)
C11 0.0352(15) 0.0312(15) 0.0437(16) -0.0021(12) 0.0043(12) 0.0036(12)
C12 0.0382(15) 0.0315(15) 0.0433(16) 0.0065(13) 0.0040(13) -0.0035(12)
C13 0.0516(19) 0.052(2) 0.067(2) -0.0114(16) 0.0208(16) -0.0089(16)
C14 0.047(2) 0.062(2) 0.095(3) 0.002(2) 0.0240(19) -0.0051(17)
C15 0.0415(19) 0.081(3) 0.090(3) 0.007(2) 0.0060(19) -0.0201(19)
C16 0.066(2) 0.083(3) 0.085(3) -0.020(2) 0.002(2) -0.032(2)
C17 0.055(2) 0.062(2) 0.063(2) -0.0129(18) 0.0084(16) -0.0135(17)
C18 0.0279(13) 0.0331(15) 0.0362(14) 0.0007(11) 0.0048(11) 0.0021(11)
C19 0.0373(15) 0.0410(17) 0.0349(15) -0.0019(13) 0.0057(12) 0.0024(13)
C20 0.0379(15) 0.0426(17) 0.0407(16) 0.0088(13) 0.0063(12) -0.0058(13)
C21 0.056(2) 0.041(2) 0.085(3) 0.0037(17) 0.0089(18) -0.0109(16)
C22 0.079(3) 0.064(3) 0.095(3) -0.001(2) 0.019(2) -0.032(2)
C23 0.051(2) 0.099(3) 0.076(3) 0.014(2) 0.0038(19) -0.025(2)
C24 0.0416(19) 0.092(3) 0.067(2) 0.017(2) 0.0163(16) 0.0017(19)
C25 0.0362(16) 0.061(2) 0.0512(18) 0.0053(16) 0.0090(13) -0.0039(15)
C26 0.0256(13) 0.0347(15) 0.0353(14) 0.0026(12) 0.0049(10) 0.0010(11)
C27 0.0297(14) 0.0316(15) 0.0462(17) 0.0031(13) 0.0033(12) -0.0055(11)
C28 0.0374(15) 0.0375(16) 0.0436(17) 0.0032(13) -0.0045(13) -0.0044(13)
C29 0.0440(17) 0.054(2) 0.0533(19) 0.0089(16) -0.0122(15) -0.0008(15)
C30 0.061(2) 0.064(2) 0.0382(17) 0.0069(16) -0.0048(15) -0.0130(18)
C31 0.0497(17) 0.0488(19) 0.0378(16) -0.0030(14) 0.0096(13) -0.0119(15)
C32 0.0389(15) 0.0362(16) 0.0419(16) 0.0022(13) 0.0026(12) -0.0042(12)
C33 0.0322(14) 0.0329(15) 0.0369(14) 0.0010(12) 0.0059(12) -0.0049(12)
Cl1 0.0597(5) 0.0468(5) 0.0733(6) -0.0223(4) -0.0027(4) 0.0034(4)
Cl2 0.0869(6) 0.0789(6) 0.0448(5) -0.0097(4) 0.0209(4) -0.0036(5)
N1 0.0375(13) 0.0519(16) 0.0493(15) -0.0033(12) -0.0094(11) 0.0109(12)
N2 0.0365(12) 0.0350(14) 0.0530(15) 0.0002(11) -0.0032(11) 0.0044(10)
O1 0.0428(11) 0.0454(13) 0.0542(13) -0.0041(10) 0.0030(9) 0.0071(10)
O2 0.0592(12) 0.0402(11) 0.0374(11) 0.0047(9) 0.0082(9) 0.0041(10)
O3 0.0382(10) 0.0332(10) 0.0480(11) -0.0026(9) 0.0055(9) 0.0043(9)
O4 0.0405(11) 0.0445(12) 0.0623(14) 0.0166(10) 0.0015(10) 0.0058(10)
O5 0.0377(11) 0.0415(12) 0.0593(13) -0.0061(10) 0.0078(9) 0.0061(9)

loop_
_atom_type_symbol
_atom_type_description
_atom_type_scat_dispersion_real
_atom_type_scat_dispersion_imag
_atom_type_scat_source
C C 0.0033 0.0016 'International Tables Vol C Tables 4.2.6.8 and 6.1.1.4'
H H 0.0000 0.0000 'International Tables Vol C Tables 4.2.6.8 and 6.1.1.4'
N N 0.0061 0.0033 'International Tables Vol C Tables 4.2.6.8 and 6.1.1.4'
O O 0.0106 0.0060 'International Tables Vol C Tables 4.2.6.8 and 6.1.1.4'
Cl Cl 0.1484 0.1585 'International Tables Vol C Tables 4.2.6.8 and 6.1.1.4'

loop_
_geom_angle_atom_site_label_1
_geom_angle_atom_site_label_2
_geom_angle_atom_site_label_3
_geom_angle
C2 C1 C6 120.2(3)
C2 C1 C8 130.9(2)
C6 C1 C8 108.9(2)
C1 C2 C3 117.1(3)
C1 C2 H2 121.4
C3 C2 H2 121.4
C4 C3 C2 122.6(3)
C4 C3 Cl1 118.9(2)
C2 C3 Cl1 118.5(2)
C5 C4 C3 119.6(3)
C5 C4 H4 120.2
C3 C4 H4 120.2
C4 C5 C6 118.9(3)
C4 C5 H5 120.6
C6 C5 H5 120.6
C5 C6 C1 121.6(3)
C5 C6 N1 129.2(3)
C1 C6 N1 109.3(2)
O1 C7 N1 126.5(3)
O1 C7 C8 125.1(2)
N1 C7 C8 108.5(2)
C1 C8 C7 101.4(2)
C1 C8 C9 114.3(2)
C7 C8 C9 110.9(2)
C1 C8 C18 116.0(2)
C7 C8 C18 111.1(2)
C9 C8 C18 103.26(19)
O2 C9 C11 109.8(2)
O2 C9 C8 114.9(2)
C11 C9 C8 105.7(2)
O2 C9 H9 108.7
C11 C9 H9 108.7
C8 C9 H9 108.7
O2 C10 H10A 109.5
O2 C10 H10B 109.5
H10A C10 H10B 109.5
O2 C10 H10C 109.5
H10A C10 H10C 109.5
H10B C10 H10C 109.5
O3 C11 C9 112.2(2)
O3 C11 C12 107.2(2)
C9 C11 C12 115.5(2)
O3 C11 C26 108.4(2)
C9 C11 C26 100.5(2)
C12 C11 C26 112.8(2)
C13 C12 C17 118.8(3)
C13 C12 C11 122.7(3)
C17 C12 C11 118.5(3)
C12 C13 C14 121.2(3)
C12 C13 H13 119.4
C14 C13 H13 119.4
C15 C14 C13 119.7(3)
C15 C14 H14 120.1
C13 C14 H14 120.1
C14 C15 C16 119.8(3)
C14 C15 H15 120.1
C16 C15 H15 120.1
C15 C16 C17 120.6(3)
C15 C16 H16 119.7
C17 C16 H16 119.7
C16 C17 C12 119.9(3)
C16 C17 H17 120.0
C12 C17 H17 120.0
C19 C18 C26 116.6(2)
C19 C18 C8 113.4(2)
C26 C18 C8 107.5(2)
C19 C18 H18 106.2
C26 C18 H18 106.2
C8 C18 H18 106.2
O4 C19 C20 121.3(3)
O4 C19 C18 120.9(2)
C20 C19 C18 117.7(2)
C25 C20 C21 119.2(3)
C25 C20 C19 123.1(3)
C21 C20 C19 117.8(3)
C20 C21 C22 119.8(3)
C20 C21 H21 120.1
C22 C21 H21 120.1
C23 C22 C21 119.9(3)
C23 C22 H22 120.1
C21 C22 H22 120.1
C24 C23 C22 119.3(3)
C24 C23 H23 120.3
C22 C23 H23 120.3
C23 C24 C25 121.5(4)
C23 C24 H24 119.3
C25 C24 H24 119.3
C20 C25 C24 120.3(3)
C20 C25 H25 119.8
C24 C25 H25 119.8
C33 C26 C18 113.9(2)
C33 C26 C27 101.9(2)
C18 C26 C27 114.6(2)
C33 C26 C11 115.7(2)
C18 C26 C11 100.57(19)
C27 C26 C11 110.6(2)
O5 C27 N2 124.8(2)
O5 C27 C26 128.1(2)
N2 C27 C26 107.0(2)
C29 C28 C33 122.0(3)
C29 C28 N2 128.6(3)
C33 C28 N2 109.4(2)
C30 C29 C28 118.8(3)
C30 C29 H29 120.6
C28 C29 H29 120.6
C29 C30 C31 119.5(3)
C29 C30 H30 120.3
C31 C30 H30 120.3
C32 C31 C30 121.7(3)
C32 C31 Cl2 118.8(2)
C30 C31 Cl2 119.6(2)
C33 C32 C31 118.2(3)
C33 C32 H32 120.9
C31 C32 H32 120.9
C32 C33 C28 119.8(2)
C32 C33 C26 130.7(2)
C28 C33 C26 109.5(2)
C7 N1 C6 111.9(2)
C7 N1 H1 124.0
C6 N1 H1 124.0
C27 N2 C28 112.0(2)
C27 N2 H2A 124.0
C28 N2 H2A 124.0
C9 O2 C10 112.8(2)
C11 O3 H3 109.5

loop_
_geom_bond_atom_site_label_1
_geom_bond_atom_site_label_2
_geom_bond_distance
C1 C2 1.374(4)
C1 C6 1.384(4)
C1 C8 1.520(4)
C2 C3 1.392(4)
C2 H2 0.9300
C3 C4 1.375(4)
C3 Cl1 1.751(3)
C4 C5 1.360(4)
C4 H4 0.9300
C5 C6 1.380(4)
C5 H5 0.9300
C6 N1 1.407(4)
C7 O1 1.230(3)
C7 N1 1.347(3)
C7 C8 1.539(4)
C8 C9 1.568(4)
C8 C18 1.572(3)
C9 O2 1.416(3)
C9 C11 1.538(4)
C9 H9 0.9800
C10 O2 1.425(4)
C10 H10A 0.9600
C10 H10B 0.9600
C10 H10C 0.9600
C11 O3 1.413(3)
C11 C12 1.540(4)
C11 C26 1.592(4)
C12 C13 1.374(4)
C12 C17 1.390(4)
C13 C14 1.393(4)
C13 H13 0.9300
C14 C15 1.367(5)
C14 H14 0.9300
C15 C16 1.382(5)
C15 H15 0.9300
C16 C17 1.384(4)
C16 H16 0.9300
C17 H17 0.9300
C18 C19 1.516(4)
C18 C26 1.550(3)
C18 H18 0.9800
C19 O4 1.214(3)
C19 C20 1.494(4)
C20 C25 1.376(4)
C20 C21 1.390(4)
C21 C22 1.399(5)
C21 H21 0.9300
C22 C23 1.396(5)
C22 H22 0.9300
C23 C24 1.349(5)
C23 H23 0.9300
C24 C25 1.388(4)
C24 H24 0.9300
C25 H25 0.9300
C26 C33 1.498(4)
C26 C27 1.564(4)
C27 O5 1.218(3)
C27 N2 1.371(3)
C28 C29 1.382(4)
C28 C33 1.395(4)
C28 N2 1.403(4)
C29 C30 1.373(4)
C29 H29 0.9300
C30 C31 1.406(4)
C30 H30 0.9300
C31 C32 1.392(4)
C31 Cl2 1.744(3)
C32 C33 1.379(4)
C32 H32 0.9300
N1 H1 0.8600
N2 H2A 0.8600
O3 H3 0.8200

loop_
_geom_hbond_atom_site_label_D
_geom_hbond_atom_site_label_H
_geom_hbond_atom_site_label_A
_geom_hbond_distance_DH
_geom_hbond_distance_HA
_geom_hbond_distance_DA
_geom_hbond_angle_DHA
_geom_hbond_site_symmetry_A
N1 H1 Cl1 0.86 2.73 3.396(2) 135.5 2_645
N2 H2A O4 0.86 2.14 2.962(3) 160.0 3_575
O3 H3 O1 0.82 1.99 2.798(3) 170.9 .

loop_
_platon_squeeze_void_nr
_platon_squeeze_void_average_x
_platon_squeeze_void_average_y
_platon_squeeze_void_average_z
_platon_squeeze_void_volume
_platon_squeeze_void_count_electrons
_platon_squeeze_void_content
1 -0.500 0.000 0.500 583 155 ' '
2 0.500 0.500 0.000 583 155 ' '
